data_7700394
loop_
_publ_author_name
'Mayans, J.'
'Roc, L.'
'Font-Bardia, M'
'Escuer, A.'

_publ_section_title
;
 Decanuclear Fe<sup>III</sup> clusters with hemiacetal ligands: a new
 {M<sub>10</sub>(\m<sub>3</sub>-O)<sub>8</sub>} cluster core.
;
_journal_issue 35
_journal_name_full 'Dalton transactions (Cambridge, England : 2003)'
_journal_page_first 13139
_journal_page_last 13142
_journal_paper_doi 10.1039/c9dt01568j
_journal_volume 48
_journal_year 2019
_chemical_absolute_configuration rm
_chemical_formula_moiety 'C64 H76 Fe10 N16 O48 [+ solvent]'
_chemical_formula_sum 'C64 H76 Fe10 N16 O48'
_chemical_formula_weight 2395.90
_space_group_crystal_system tetragonal
_space_group_IT_number 82
_space_group_name_Hall 'I -4'
_space_group_name_H-M_alt 'I -4'
_symmetry_space_group_name_Hall 'I -4'
_symmetry_space_group_name_H-M 'I -4'
_atom_sites_solution_hydrogens geom
_audit_creation_method SHELXL-2018/3
_audit_update_record
;
2019-05-23 deposited with the CCDC.    2019-07-01 downloaded from the CCDC.
;
_cell_angle_alpha 90
_cell_angle_beta 90
_cell_angle_gamma 90
_cell_formula_units_Z 2
_cell_length_a 18.180(4)
_cell_length_b 18.180(4)
_cell_length_c 16.360(4)
_cell_measurement_reflns_used 9605
_cell_measurement_temperature 100(2)
_cell_measurement_theta_max 23.10
_cell_measurement_theta_min 2.24
_cell_volume 5407(2)
_computing_cell_refinement 'Bruker SAINT'
_computing_data_collection 'Bruker APEX3'
_computing_data_reduction 'Bruker SAINT'
_computing_molecular_graphics 'Bruker SHELXTL'
_computing_publication_material 'Bruker SHELXTL'
_computing_structure_refinement 'SHELXL-2018/3 (Sheldrick, 2018)'
_computing_structure_solution 'SHELXT 2014/5 (Sheldrick, 2014)'
_diffrn_ambient_temperature 100(2)
_diffrn_measured_fraction_theta_full 0.996
_diffrn_measured_fraction_theta_max 0.996
_diffrn_measurement_device_type 'D8 Venture'
_diffrn_measurement_method '\f and \w scans'
_diffrn_radiation_type MoK\a
_diffrn_radiation_wavelength 0.71073
_diffrn_reflns_av_R_equivalents 0.1008
_diffrn_reflns_av_unetI/netI 0.0668
_diffrn_reflns_Laue_measured_fraction_full 0.996
_diffrn_reflns_Laue_measured_fraction_max 0.996
_diffrn_reflns_limit_h_max 20
_diffrn_reflns_limit_h_min -20
_diffrn_reflns_limit_k_max 20
_diffrn_reflns_limit_k_min -20
_diffrn_reflns_limit_l_max 18
_diffrn_reflns_limit_l_min -18
_diffrn_reflns_number 27264
_diffrn_reflns_point_group_measured_fraction_full 0.995
_diffrn_reflns_point_group_measured_fraction_max 0.995
_diffrn_reflns_theta_full 23.259
_diffrn_reflns_theta_max 23.259
_diffrn_reflns_theta_min 2.490
_diffrn_source microfocus
_exptl_absorpt_coefficient_mu 1.389
_exptl_absorpt_correction_T_max 0.7449
_exptl_absorpt_correction_T_min 0.5521
_exptl_absorpt_correction_type multi-scan
_exptl_absorpt_process_details sadabs
_exptl_crystal_colour red
_exptl_crystal_density_diffrn 1.472
_exptl_crystal_description prism
_exptl_crystal_F_000 2432
_exptl_crystal_recrystallization_method 'Re-crystallisation from solvent: Methanol/diethylether'
_exptl_crystal_size_max 0.186
_exptl_crystal_size_mid 0.152
_exptl_crystal_size_min 0.149
_refine_diff_density_max 1.542
_refine_diff_density_min -0.743
_refine_diff_density_rms 0.135
_refine_ls_abs_structure_details
;
 Refined as an inversion twin.
;
_refine_ls_abs_structure_Flack 0.24(8)
_refine_ls_extinction_method none
_refine_ls_goodness_of_fit_ref 1.169
_refine_ls_hydrogen_treatment constr
_refine_ls_matrix_type full
_refine_ls_number_parameters 221
_refine_ls_number_reflns 3869
_refine_ls_number_restraints 12
_refine_ls_restrained_S_all 1.258
_refine_ls_R_factor_all 0.1127
_refine_ls_R_factor_gt 0.0782
_refine_ls_shift/su_max 0.000
_refine_ls_shift/su_mean 0.000
_refine_ls_structure_factor_coef Fsqd
_refine_ls_weighting_details 'w=1/[\s^2^(Fo^2^)+(0.1145P)^2^+33.6972P] where P=(Fo^2^+2Fc^2^)/3'
_refine_ls_weighting_scheme calc
_refine_ls_wR_factor_gt 0.1964
_refine_ls_wR_factor_ref 0.2309
_reflns_Friedel_coverage 0.915
_reflns_Friedel_fraction_full 0.995
_reflns_Friedel_fraction_max 0.994
_reflns_number_gt 2999
_reflns_number_total 3869
_reflns_threshold_expression 'I > 2\s(I)'
_cod_data_source_file c9dt01568j1.cif
_cod_data_source_block mo_i06wb179a_0m_aa_sq_s
_cod_depositor_comments 'Adding full bibliography for 7700393--7700394.cif.'
_cod_database_code 7700394
_shelx_shelxl_version_number 2018/3
_shelx_space_group_comment
;
The symmetry employed for this shelxl refinement is uniquely defined
by the following loop, which should always be used as a source of
symmetry information in preference to the above space-group names.
They are only intended as comments.
;
_shelx_estimated_absorpt_t_min 0.782
_shelx_estimated_absorpt_t_max 0.820

loop_
_space_group_symop_operation_xyz
'x, y, z'
'-x, -y, z'
'y, -x, -z'
'-y, x, -z'
'x+1/2, y+1/2, z+1/2'
'-x+1/2, -y+1/2, z+1/2'
'y+1/2, -x+1/2, -z+1/2'
'-y+1/2, x+1/2, -z+1/2'

loop_
_atom_site_label
_atom_site_type_symbol
_atom_site_fract_x
_atom_site_fract_y
_atom_site_fract_z
_atom_site_U_iso_or_equiv
_atom_site_adp_type
_atom_site_occupancy
_atom_site_site_symmetry_order
_atom_site_calc_flag
_atom_site_refinement_flags_posn
_atom_site_refinement_flags_adp
_atom_site_refinement_flags_occupancy
Fe1 Fe 0.46924(13) 0.36645(12) 0.62653(16) 0.0432(7) Uani 1 1 d . . .
Fe2 Fe 0.500000 0.500000 0.7307(2) 0.0544(11) Uani 1 2 d S T P
Fe3 Fe 0.38643(12) 0.51943(12) 0.55293(15) 0.0387(7) Uani 1 1 d . . .
O1 O 0.5035(5) 0.3084(5) 0.5369(7) 0.033(3) Uani 1 1 d . . .
O2 O 0.5482(7) 0.1911(7) 0.4931(11) 0.073(4) Uani 1 1 d . . .
O3 O 0.4337(6) 0.4113(7) 0.7285(7) 0.046(3) Uani 1 1 d . . .
O4 O 0.3858(7) 0.3483(7) 0.8377(8) 0.050(3) Uani 1 1 d . . .
O11 O 0.4279(5) 0.4248(5) 0.5365(6) 0.026(2) Uani 1 1 d . . .
O12 O 0.5516(5) 0.4418(5) 0.6442(6) 0.031(2) Uani 1 1 d . . .
N3 N 0.2722(8) 0.5446(7) 0.6383(12) 0.066(5) Uani 1 1 d D . .
O5 O 0.3059(6) 0.4868(6) 0.6356(9) 0.057(4) Uani 1 1 d D . .
O6 O 0.2973(6) 0.5928(7) 0.5981(9) 0.066(4) Uani 1 1 d D . .
O7 O 0.2164(7) 0.5490(8) 0.6749(12) 0.102(6) Uani 1 1 d D . .
N4 N 0.6161(10) 0.4191(11) 0.8311(9) 0.080(6) Uani 1 1 d D . .
O8 O 0.5591(8) 0.4543(9) 0.8257(10) 0.087(3) Uani 1 1 d D . .
O9 O 0.6260(9) 0.3893(9) 0.8933(9) 0.087(3) Uani 1 1 d D . .
O10 O 0.6529(8) 0.4090(10) 0.7719(9) 0.087(3) Uani 1 1 d D . .
N1 N 0.5298(7) 0.2812(7) 0.6847(9) 0.083(3) Uani 1 1 d G . .
C1 C 0.5337(8) 0.2658(8) 0.7678(9) 0.083(3) Uani 1 1 d G . .
H1 H 0.501098 0.289486 0.804749 0.100 Uiso 1 1 calc R U .
C2 C 0.5852(9) 0.2157(8) 0.7968(8) 0.083(3) Uani 1 1 d G . .
H2 H 0.587844 0.205152 0.853570 0.100 Uiso 1 1 calc R U .
C3 C 0.6328(8) 0.1810(8) 0.7427(10) 0.083(3) Uani 1 1 d G . .
H3 H 0.668062 0.146736 0.762477 0.100 Uiso 1 1 calc R U .
C4 C 0.6290(8) 0.1964(8) 0.6595(9) 0.083(3) Uani 1 1 d G . .
C5 C 0.5774(9) 0.2465(8) 0.6305(8) 0.083(3) Uani 1 1 d G . .
C6 C 0.5626(9) 0.2626(10) 0.5444(16) 0.060(6) Uani 1 1 d . . .
H6 H 0.606593 0.288109 0.521070 0.072 Uiso 1 1 calc R U .
C7 C 0.4836(14) 0.1475(12) 0.538(2) 0.110(11) Uani 1 1 d . . .
H7A H 0.453093 0.122237 0.497842 0.165 Uiso 1 1 calc R U .
H7B H 0.453243 0.182277 0.569377 0.165 Uiso 1 1 calc R U .
H7C H 0.504923 0.111263 0.575962 0.165 Uiso 1 1 calc R U .
C8 C 0.6777(14) 0.1605(18) 0.601(2) 0.115(11) Uani 1 1 d . . .
H8A H 0.669359 0.107273 0.602026 0.173 Uiso 1 1 calc R U .
H8B H 0.729000 0.170930 0.615160 0.173 Uiso 1 1 calc R U .
H8C H 0.667477 0.179292 0.545817 0.173 Uiso 1 1 calc R U .
N2 N 0.3622(6) 0.3185(7) 0.6480(9) 0.079(3) Uani 1 1 d G . .
C9 C 0.3247(7) 0.2774(8) 0.5897(8) 0.079(3) Uani 1 1 d G . .
H9 H 0.349066 0.262198 0.541221 0.095 Uiso 1 1 calc R U .
C10 C 0.2514(7) 0.2586(8) 0.6023(9) 0.079(3) Uani 1 1 d G . .
H10 H 0.225783 0.230547 0.562497 0.095 Uiso 1 1 calc R U .
C11 C 0.2157(6) 0.2809(8) 0.6733(10) 0.079(3) Uani 1 1 d G . .
H11 H 0.165646 0.268059 0.681890 0.095 Uiso 1 1 calc R U .
C12 C 0.2532(8) 0.3220(8) 0.7315(9) 0.079(3) Uani 1 1 d G . .
C13 C 0.3264(8) 0.3408(8) 0.7189(8) 0.079(3) Uani 1 1 d G . .
C14 C 0.3690(12) 0.3863(13) 0.7749(17) 0.073(6) Uani 1 1 d . . .
C16 C 0.2162(14) 0.3468(14) 0.8113(17) 0.093(9) Uani 1 1 d . . .
H16A H 0.177538 0.382623 0.798847 0.139 Uiso 1 1 calc R U .
H16B H 0.252973 0.369479 0.847104 0.139 Uiso 1 1 calc R U .
H16C H 0.194543 0.304070 0.838747 0.139 Uiso 1 1 calc R U .
C17 C 0.4001(16) 0.3807(15) 0.9102(13) 0.086(8) Uani 1 1 d . . .
H17A H 0.450020 0.401122 0.909521 0.129 Uiso 1 1 calc R U .
H17B H 0.396164 0.344178 0.954053 0.129 Uiso 1 1 calc R U .
H17C H 0.364607 0.420331 0.919733 0.129 Uiso 1 1 calc R U .

loop_
_atom_site_aniso_label
_atom_site_aniso_U_11
_atom_site_aniso_U_22
_atom_site_aniso_U_33
_atom_site_aniso_U_23
_atom_site_aniso_U_13
_atom_site_aniso_U_12
Fe1 0.0408(14) 0.0364(13) 0.0525(16) 0.0047(12) 0.0004(13) 0.0020(10)
Fe2 0.058(2) 0.056(2) 0.049(2) 0.000 0.000 -0.0060(19)
Fe3 0.0323(13) 0.0296(13) 0.0542(16) 0.0040(12) 0.0012(11) -0.0006(9)
O1 0.026(5) 0.017(5) 0.055(7) -0.006(5) 0.005(5) 0.004(4)
O2 0.061(8) 0.041(7) 0.118(13) -0.010(8) -0.001(9) 0.016(6)
O3 0.036(6) 0.061(8) 0.040(7) 0.002(6) 0.004(5) -0.001(6)
O4 0.070(8) 0.041(7) 0.040(8) 0.008(6) 0.011(7) 0.003(6)
O11 0.019(5) 0.023(5) 0.036(6) -0.004(4) 0.000(4) 0.013(4)
O12 0.038(6) 0.027(5) 0.027(7) -0.001(5) 0.006(5) -0.005(4)
N3 0.043(10) 0.035(9) 0.121(17) 0.003(10) 0.016(10) -0.004(8)
O5 0.053(7) 0.036(7) 0.082(10) -0.002(7) 0.020(7) -0.009(6)
O6 0.042(7) 0.045(8) 0.110(13) -0.003(8) -0.011(7) 0.007(6)
O7 0.068(11) 0.078(11) 0.160(18) -0.012(12) 0.022(12) -0.017(9)
N4 0.114(16) 0.103(15) 0.024(10) -0.004(10) -0.012(11) 0.018(13)
O8 0.084(6) 0.095(7) 0.083(7) 0.012(6) -0.003(6) 0.020(5)
O9 0.084(6) 0.095(7) 0.083(7) 0.012(6) -0.003(6) 0.020(5)
O10 0.084(6) 0.095(7) 0.083(7) 0.012(6) -0.003(6) 0.020(5)
N1 0.076(7) 0.072(6) 0.102(8) 0.019(6) -0.016(6) 0.009(5)
C1 0.076(7) 0.072(6) 0.102(8) 0.019(6) -0.016(6) 0.009(5)
C2 0.076(7) 0.072(6) 0.102(8) 0.019(6) -0.016(6) 0.009(5)
C3 0.076(7) 0.072(6) 0.102(8) 0.019(6) -0.016(6) 0.009(5)
C4 0.076(7) 0.072(6) 0.102(8) 0.019(6) -0.016(6) 0.009(5)
C5 0.076(7) 0.072(6) 0.102(8) 0.019(6) -0.016(6) 0.009(5)
C6 0.028(9) 0.046(11) 0.104(18) 0.011(11) -0.007(10) -0.016(8)
C7 0.083(17) 0.046(13) 0.20(3) -0.009(17) 0.01(2) -0.005(12)
C8 0.063(16) 0.13(3) 0.15(3) -0.04(2) -0.016(17) 0.036(16)
N2 0.073(6) 0.061(6) 0.102(8) 0.010(5) 0.008(5) -0.016(4)
C9 0.073(6) 0.061(6) 0.102(8) 0.010(5) 0.008(5) -0.016(4)
C10 0.073(6) 0.061(6) 0.102(8) 0.010(5) 0.008(5) -0.016(4)
C11 0.073(6) 0.061(6) 0.102(8) 0.010(5) 0.008(5) -0.016(4)
C12 0.073(6) 0.061(6) 0.102(8) 0.010(5) 0.008(5) -0.016(4)
C13 0.073(6) 0.061(6) 0.102(8) 0.010(5) 0.008(5) -0.016(4)
C14 0.059(13) 0.065(14) 0.094(19) -0.014(14) -0.018(13) 0.003(11)
C16 0.073(16) 0.079(17) 0.13(2) -0.026(16) 0.024(16) 0.003(13)
C17 0.12(2) 0.098(19) 0.038(14) 0.009(13) 0.009(13) -0.006(16)

loop_
_atom_type_symbol
_atom_type_description
_atom_type_scat_dispersion_real
_atom_type_scat_dispersion_imag
_atom_type_scat_source
C C 0.0033 0.0016 'International Tables Vol C Tables 4.2.6.8 and 6.1.1.4'
H H 0.0000 0.0000 'International Tables Vol C Tables 4.2.6.8 and 6.1.1.4'
Fe Fe 0.3463 0.8444 'International Tables Vol C Tables 4.2.6.8 and 6.1.1.4'
N N 0.0061 0.0033 'International Tables Vol C Tables 4.2.6.8 and 6.1.1.4'
O O 0.0106 0.0060 'International Tables Vol C Tables 4.2.6.8 and 6.1.1.4'

loop_
_geom_angle_atom_site_label_1
_geom_angle_atom_site_label_2
_geom_angle_atom_site_label_3
_geom_angle
_geom_angle_site_symmetry_1
_geom_angle_site_symmetry_3
O1 Fe1 O11 81.2(4) . .
O1 Fe1 O3 170.9(5) . .
O11 Fe1 O3 106.6(4) . .
O1 Fe1 O12 103.8(4) . .
O11 Fe1 O12 91.4(4) . .
O3 Fe1 O12 80.9(4) . .
O1 Fe1 N1 76.8(5) . .
O11 Fe1 N1 158.0(5) . .
O3 Fe1 N1 95.3(6) . .
O12 Fe1 N1 92.7(5) . .
O1 Fe1 N2 101.3(5) . .
O11 Fe1 N2 89.7(5) . .
O3 Fe1 N2 74.6(5) . .
O12 Fe1 N2 154.7(5) . .
N1 Fe1 N2 95.7(6) . .
O12 Fe2 O12 89.9(6) . 2_665
O12 Fe2 O3 97.5(4) . 2_665
O12 Fe2 O3 81.0(4) 2_665 2_665
O12 Fe2 O3 81.1(4) . .
O12 Fe2 O3 97.5(4) 2_665 .
O3 Fe2 O3 178.0(7) 2_665 .
O12 Fe2 O8 94.3(5) . .
O12 Fe2 O8 171.7(6) 2_665 .
O3 Fe2 O8 91.4(6) 2_665 .
O3 Fe2 O8 90.1(6) . .
O12 Fe2 O8 171.7(6) . 2_665
O12 Fe2 O8 94.3(5) 2_665 2_665
O3 Fe2 O8 90.1(6) 2_665 2_665
O3 Fe2 O8 91.4(6) . 2_665
O8 Fe2 O8 82.3(8) . 2_665
O11 Fe3 O11 101.7(5) 3_566 .
O11 Fe3 O12 101.1(4) 3_566 2_665
O11 Fe3 O12 101.6(4) . 2_665
O11 Fe3 O5 155.7(5) 3_566 .
O11 Fe3 O5 96.5(4) . .
O12 Fe3 O5 90.7(5) 2_665 .
O11 Fe3 O1 78.9(4) 3_566 3_566
O11 Fe3 O1 89.4(4) . 3_566
O12 Fe3 O1 168.7(4) 2_665 3_566
O5 Fe3 O1 85.5(5) . 3_566
O11 Fe3 O6 102.9(4) 3_566 .
O11 Fe3 O6 151.7(5) . .
O12 Fe3 O6 87.2(5) 2_665 .
O5 Fe3 O6 56.1(4) . .
O1 Fe3 O6 81.9(5) 3_566 .
C6 O1 Fe1 121.6(13) . .
C6 O1 Fe3 129.5(12) . 4_656
Fe1 O1 Fe3 95.7(4) . 4_656
C6 O2 C7 106.5(16) . .
C14 O3 Fe1 124.8(12) . .
C14 O3 Fe2 135.8(12) . .
Fe1 O3 Fe2 98.7(5) . .
C14 O4 C17 121.2(18) . .
Fe3 O11 Fe3 130.5(5) 4_656 .
Fe3 O11 Fe1 100.8(4) 4_656 .
Fe3 O11 Fe1 122.4(5) . .
Fe3 O12 Fe2 127.3(5) 2_665 .
Fe3 O12 Fe1 122.8(5) 2_665 .
Fe2 O12 Fe1 96.4(4) . .
O7 N3 O6 124.1(12) . .
O7 N3 O5 120.6(12) . .
O6 N3 O5 115.1(13) . .
N3 O5 Fe3 97.6(9) . .
N3 O6 Fe3 91.2(9) . .
O9 N4 O10 123.4(13) . .
O9 N4 O8 115.9(13) . .
O10 N4 O8 120.0(12) . .
N4 O8 Fe2 135.0(11) . .
C1 N1 C5 120.0 . .
C1 N1 Fe1 127.6(8) . .
C5 N1 Fe1 111.6(8) . .
N1 C1 C2 120.0 . .
N1 C1 H1 120.0 . .
C2 C1 H1 120.0 . .
C3 C2 C1 120.0 . .
C3 C2 H2 120.0 . .
C1 C2 H2 120.0 . .
C4 C3 C2 120.0 . .
C4 C3 H3 120.0 . .
C2 C3 H3 120.0 . .
C3 C4 C5 120.0 . .
C3 C4 C8 121.5(16) . .
C5 C4 C8 118.5(16) . .
C4 C5 N1 120.0 . .
C4 C5 C6 125.7(12) . .
N1 C5 C6 114.0(12) . .
O1 C6 C5 110.7(17) . .
O1 C6 O2 109.0(14) . .
C5 C6 O2 112.3(14) . .
O1 C6 H6 108.2 . .
C5 C6 H6 108.2 . .
O2 C6 H6 108.2 . .
O2 C7 H7A 109.5 . .
O2 C7 H7B 109.5 . .
H7A C7 H7B 109.5 . .
O2 C7 H7C 109.5 . .
H7A C7 H7C 109.5 . .
H7B C7 H7C 109.5 . .
C4 C8 H8A 109.5 . .
C4 C8 H8B 109.5 . .
H8A C8 H8B 109.5 . .
C4 C8 H8C 109.5 . .
H8A C8 H8C 109.5 . .
H8B C8 H8C 109.5 . .
C9 N2 C13 120.0 . .
C9 N2 Fe1 123.2(7) . .
C13 N2 Fe1 116.0(7) . .
C10 C9 N2 120.0 . .
C10 C9 H9 120.0 . .
N2 C9 H9 120.0 . .
C9 C10 C11 120.0 . .
C9 C10 H10 120.0 . .
C11 C10 H10 120.0 . .
C12 C11 C10 120.0 . .
C12 C11 H11 120.0 . .
C10 C11 H11 120.0 . .
C11 C12 C13 120.0 . .
C11 C12 C16 121.7(13) . .
C13 C12 C16 118.3(13) . .
C12 C13 N2 120.0 . .
C12 C13 C14 123.7(14) . .
N2 C13 C14 116.3(14) . .
O4 C14 C13 109.1(18) . .
O4 C14 O3 113.1(17) . .
C13 C14 O3 106.0(19) . .
C12 C16 H16A 109.5 . .
C12 C16 H16B 109.5 . .
H16A C16 H16B 109.5 . .
C12 C16 H16C 109.5 . .
H16A C16 H16C 109.5 . .
H16B C16 H16C 109.5 . .
O4 C17 H17A 109.5 . .
O4 C17 H17B 109.5 . .
H17A C17 H17B 109.5 . .
O4 C17 H17C 109.5 . .
H17A C17 H17C 109.5 . .
H17B C17 H17C 109.5 . .

loop_
_geom_bond_atom_site_label_1
_geom_bond_atom_site_label_2
_geom_bond_distance
_geom_bond_site_symmetry_2
Fe1 O1 1.912(10) .
Fe1 O11 1.965(9) .
Fe1 O3 1.966(12) .
Fe1 O12 2.049(10) .
Fe1 N1 2.126(10) .
Fe1 N2 2.161(9) .
Fe2 O12 2.000(10) .
Fe2 O12 2.000(10) 2_665
Fe2 O3 2.013(12) 2_665
Fe2 O3 2.013(12) .
Fe2 O8 2.064(14) .
Fe2 O8 2.064(14) 2_665
Fe3 O11 1.882(9) 3_566
Fe3 O11 1.897(8) .
Fe3 O12 1.999(10) 2_665
Fe3 O5 2.080(12) .
Fe3 O1 2.085(11) 3_566
Fe3 O6 2.226(12) .
O1 C6 1.36(2) .
O2 C6 1.57(2) .
O2 C7 1.60(3) .
O3 C14 1.47(3) .
O4 C14 1.27(3) .
O4 C17 1.35(3) .
N3 O7 1.181(11) .
N3 O6 1.188(11) .
N3 O5 1.217(11) .
N4 O9 1.168(11) .
N4 O10 1.190(11) .
N4 O8 1.221(12) .
N1 C1 1.3900 .
N1 C5 1.3900 .
C1 C2 1.3900 .
C1 H1 0.9500 .
C2 C3 1.3900 .
C2 H2 0.9500 .
C3 C4 1.3900 .
C3 H3 0.9500 .
C4 C5 1.3900 .
C4 C8 1.46(3) .
C5 C6 1.46(3) .
C6 H6 1.0000 .
C7 H7A 0.9800 .
C7 H7B 0.9800 .
C7 H7C 0.9800 .
C8 H8A 0.9800 .
C8 H8B 0.9800 .
C8 H8C 0.9800 .
N2 C9 1.3900 .
N2 C13 1.3900 .
C9 C10 1.3900 .
C9 H9 0.9500 .
C10 C11 1.3900 .
C10 H10 0.9500 .
C11 C12 1.3900 .
C11 H11 0.9500 .
C12 C13 1.3900 .
C12 C16 1.54(3) .
C13 C14 1.46(2) .
C16 H16A 0.9800 .
C16 H16B 0.9800 .
C16 H16C 0.9800 .
C17 H17A 0.9800 .
C17 H17B 0.9800 .
C17 H17C 0.9800 .
